data_7112118
loop_
_publ_author_name
'Haolin Yin'
'Jerome R. Robinson'
'Patrick J. Carroll'
'Patrick J. Walsh'
'Eric J. Schelter'

_publ_section_title
;
 k^2^-Coordination of 18-crown-6 to Ce(III) cations: solution dynamics and
 reactivity
;
_journal_name_full Chem.Commun.
_journal_page_first 3470
_journal_paper_doi 10.1039/C4CC00448E3
_journal_volume 50
_journal_year 2014
_chemical_formula_sum 'C45 H51 Ce F15 N5 Si3'
_chemical_formula_weight 1171.30
_space_group_IT_number 15
_symmetry_cell_setting monoclinic
_symmetry_Int_Tables_number 15
_symmetry_space_group_name_Hall '-C 2yc'
_symmetry_space_group_name_H-M 'C 1 2/c 1'
_atom_sites_solution_hydrogens geom
_atom_sites_solution_primary direct
_audit_creation_method SHELXL-97
_cell_angle_alpha 90.00
_cell_angle_beta 105.338(5)
_cell_angle_gamma 90.00
_cell_formula_units_Z 8
_cell_length_a 30.080(3)
_cell_length_b 13.5848(12)
_cell_length_c 26.176(2)
_cell_measurement_temperature 100(1)
_cell_volume 10315.3(16)
_computing_data_collection 'Bruker APEX2'
_computing_data_reduction 'Bruker SAINT'
_computing_structure_refinement 'SHELXL-97 (Sheldrick, 2008)'
_computing_structure_solution 'SHELXS-97 (Sheldrick, 2008)'
_diffrn_ambient_temperature 100(1)
_diffrn_measured_fraction_theta_full 0.966
_diffrn_measured_fraction_theta_max 0.966
_diffrn_measurement_device 'CCD Area Detector'
_diffrn_measurement_device_type 'Bruker APEXII'
_diffrn_measurement_method 'phi and omega scans'
_diffrn_radiation_monochromator graphite
_diffrn_radiation_source 'sealed tube'
_diffrn_radiation_type MoK\a
_diffrn_radiation_wavelength 0.71073
_diffrn_reflns_av_R_equivalents 0.0716
_diffrn_reflns_av_sigmaI/netI 0.0583
_diffrn_reflns_limit_h_max 32
_diffrn_reflns_limit_h_min -39
_diffrn_reflns_limit_k_max 17
_diffrn_reflns_limit_k_min -17
_diffrn_reflns_limit_l_max 34
_diffrn_reflns_limit_l_min -28
_diffrn_reflns_number 116592
_diffrn_reflns_theta_full 27.63
_diffrn_reflns_theta_max 27.63
_diffrn_reflns_theta_min 1.66
_exptl_absorpt_coefficient_mu 1.043
_exptl_absorpt_correction_T_max 0.7456
_exptl_absorpt_correction_T_min 0.5257
_exptl_absorpt_correction_type multi-scan
_exptl_absorpt_process_details '(SADABS; Sheldrick, 2007)'
_exptl_crystal_density_diffrn 1.508
_exptl_crystal_density_method 'not measured'
_exptl_crystal_F_000 4728
_exptl_crystal_size_max 0.18
_exptl_crystal_size_mid 0.18
_exptl_crystal_size_min 0.05
_refine_diff_density_max 6.089
_refine_diff_density_min -2.509
_refine_diff_density_rms 0.228
_refine_ls_extinction_method none
_refine_ls_goodness_of_fit_ref 0.971
_refine_ls_hydrogen_treatment constr
_refine_ls_matrix_type full
_refine_ls_number_parameters 638
_refine_ls_number_reflns 11621
_refine_ls_number_restraints 6
_refine_ls_restrained_S_all 0.971
_refine_ls_R_factor_all 0.1135
_refine_ls_R_factor_gt 0.0867
_refine_ls_shift/su_max 0.017
_refine_ls_shift/su_mean 0.000
_refine_ls_structure_factor_coef Fsqd
_refine_ls_weighting_details 'calc w=1/[\s^2^(Fo^2^)+(0.1254P)^2^+240.9041P] where P=(Fo^2^+2Fc^2^)/3'
_refine_ls_weighting_scheme calc
_refine_ls_wR_factor_gt 0.2147
_refine_ls_wR_factor_ref 0.2302
_reflns_number_gt 8240
_reflns_number_total 11621
_reflns_threshold_expression >2sigma(I)
_cod_data_source_file c4cc00448e3.cif
_cod_data_source_block cmpd4
_cod_original_sg_symbol_H-M 'C 2/c      '
_cod_database_code 7112118

loop_
_symmetry_equiv_pos_as_xyz
'x, y, z'
'-x, y, -z+1/2'
'x+1/2, y+1/2, z'
'-x+1/2, y+1/2, -z+1/2'
'-x, -y, -z'
'x, -y, z-1/2'
'-x+1/2, -y+1/2, -z'
'x+1/2, -y+1/2, z-1/2'

loop_
_atom_site_label
_atom_site_type_symbol
_atom_site_fract_x
_atom_site_fract_y
_atom_site_fract_z
_atom_site_U_iso_or_equiv
_atom_site_adp_type
_atom_site_occupancy
_atom_site_symmetry_multiplicity
_atom_site_calc_flag
_atom_site_refinement_flags
Ce1 Ce 0.373626(13) 0.34924(3) 0.382727(14) 0.02047(14) Uani 1 1 d .
N1 N 0.3515(2) 0.2913(4) 0.4628(2) 0.0227(12) Uani 1 1 d .
N2 N 0.4447(2) 0.2635(5) 0.3890(2) 0.0269(13) Uani 1 1 d .
N3 N 0.3766(2) 0.5125(4) 0.3486(2) 0.0238(12) Uani 1 1 d .
Si1 Si 0.34405(7) 0.37881(15) 0.50831(7) 0.0240(4) Uani 1 1 d .
Si2 Si 0.49580(8) 0.28269(17) 0.37184(9) 0.0321(5) Uani 1 1 d .
Si3 Si 0.41370(8) 0.59670(15) 0.38689(8) 0.0291(5) Uani 1 1 d .
C1 C 0.3447(2) 0.1929(5) 0.4675(2) 0.0214(14) Uani 1 1 d .
C2 C 0.3366(2) 0.1287(5) 0.4233(3) 0.0231(14) Uani 1 1 d .
C3 C 0.3292(3) 0.0289(5) 0.4243(3) 0.0263(15) Uani 1 1 d .
C4 C 0.3312(3) -0.0184(6) 0.4722(3) 0.0313(17) Uani 1 1 d .
C5 C 0.3400(3) 0.0398(6) 0.5170(3) 0.0313(17) Uani 1 1 d .
C6 C 0.3467(3) 0.1393(5) 0.5145(3) 0.0254(15) Uani 1 1 d .
C7 C 0.3968(3) 0.4002(6) 0.5647(3) 0.0337(18) Uani 1 1 d .
H7a H 0.4016 0.3445 0.5881 0.050 Uiso 1 1 calc R
H7b H 0.3925 0.4582 0.5838 0.050 Uiso 1 1 calc R
H7c H 0.4232 0.4087 0.5510 0.050 Uiso 1 1 calc R
C8 C 0.2919(3) 0.3556(5) 0.5331(3) 0.0302(16) Uani 1 1 d .
H8a H 0.2659 0.3412 0.5036 0.045 Uiso 1 1 calc R
H8b H 0.2853 0.4130 0.5512 0.045 Uiso 1 1 calc R
H8c H 0.2976 0.3007 0.5570 0.045 Uiso 1 1 calc R
C9 C 0.3316(3) 0.4995(5) 0.4700(3) 0.0330(17) Uani 1 1 d .
H9a H 0.3473 0.5001 0.4425 0.049 Uiso 1 1 calc R
H9b H 0.3421 0.5536 0.4937 0.049 Uiso 1 1 calc R
H9c H 0.2990 0.5056 0.4546 0.049 Uiso 1 1 calc R
C10 C 0.4465(2) 0.1839(5) 0.4240(3) 0.0255(15) Uani 1 1 d .
C11 C 0.4378(3) 0.0868(6) 0.4069(3) 0.0357(18) Uani 1 1 d .
C12 C 0.4386(3) 0.0092(6) 0.4403(4) 0.039(2) Uani 1 1 d .
C13 C 0.4480(3) 0.0252(6) 0.4942(4) 0.040(2) Uani 1 1 d .
C14 C 0.4579(3) 0.1197(7) 0.5133(3) 0.039(2) Uani 1 1 d .
C15 C 0.4570(2) 0.1977(6) 0.4788(3) 0.0289(16) Uani 1 1 d .
C16 C 0.5145(3) 0.1695(7) 0.3410(4) 0.048(2) Uani 1 1 d .
H16a H 0.5234 0.1189 0.3673 0.072 Uiso 1 1 calc R
H16b H 0.5402 0.1857 0.3273 0.072 Uiso 1 1 calc R
H16c H 0.4894 0.1465 0.3126 0.072 Uiso 1 1 calc R
C17 C 0.5435(3) 0.3140(9) 0.4321(4) 0.052(3) Uani 1 1 d .
H17a H 0.5355 0.3724 0.4483 0.079 Uiso 1 1 calc R
H17b H 0.5715 0.3250 0.4219 0.079 Uiso 1 1 calc R
H17c H 0.5478 0.2605 0.4569 0.079 Uiso 1 1 calc R
C18 C 0.4881(3) 0.3863(7) 0.3237(4) 0.048(2) Uani 1 1 d .
H18a H 0.4757 0.3616 0.2885 0.071 Uiso 1 1 calc R
H18b H 0.5174 0.4168 0.3262 0.071 Uiso 1 1 calc R
H18c H 0.4673 0.4338 0.3317 0.071 Uiso 1 1 calc R
C19 C 0.3476(3) 0.5412(5) 0.2996(3) 0.0232(14) Uani 1 1 d .
C20 C 0.3623(3) 0.5441(5) 0.2532(3) 0.0267(15) Uani 1 1 d .
C21 C 0.3330(3) 0.5700(5) 0.2046(3) 0.0269(16) Uani 1 1 d .
C22 C 0.2878(3) 0.5909(5) 0.1998(3) 0.0286(16) Uani 1 1 d .
C23 C 0.2713(3) 0.5889(5) 0.2444(3) 0.0255(15) Uani 1 1 d .
C24 C 0.3015(3) 0.5657(5) 0.2929(3) 0.0251(15) Uani 1 1 d .
C25 C 0.4482(3) 0.5232(6) 0.4449(3) 0.0386(19) Uani 1 1 d .
H25a H 0.4285 0.5022 0.4663 0.058 Uiso 1 1 calc R
H25b H 0.4726 0.5633 0.4657 0.058 Uiso 1 1 calc R
H25c H 0.4612 0.4666 0.4322 0.058 Uiso 1 1 calc R
C26 C 0.4558(3) 0.6549(6) 0.3538(3) 0.0380(19) Uani 1 1 d .
H26a H 0.4778 0.6066 0.3497 0.057 Uiso 1 1 calc R
H26b H 0.4715 0.7081 0.3753 0.057 Uiso 1 1 calc R
H26c H 0.4394 0.6796 0.3197 0.057 Uiso 1 1 calc R
C27 C 0.3816(3) 0.6987(6) 0.4094(3) 0.040(2) Uani 1 1 d .
H27a H 0.3612 0.7297 0.3792 0.059 Uiso 1 1 calc R
H27b H 0.4031 0.7464 0.4288 0.059 Uiso 1 1 calc R
H27c H 0.3639 0.6724 0.4319 0.059 Uiso 1 1 calc R
N4 N 0.2828(2) 0.3437(4) 0.3397(2) 0.0205(12) Uani 1 1 d .
N5 N 0.3418(2) 0.3026(4) 0.2828(2) 0.0238(12) Uani 1 1 d .
C28 C 0.2533(2) 0.3556(5) 0.3692(3) 0.0230(14) Uani 1 1 d U
H28 H 0.2652 0.3549 0.4058 0.031 Uiso 1 1 calc R
C29 C 0.2064(3) 0.3690(5) 0.3498(3) 0.0265(15) Uani 1 1 d .
H29 H 0.1877 0.3755 0.3727 0.035 Uiso 1 1 calc R
C30 C 0.1876(2) 0.3725(5) 0.2948(3) 0.0225(14) Uani 1 1 d .
C31 C 0.2178(2) 0.3560(5) 0.2637(3) 0.0204(13) Uani 1 1 d .
H31 H 0.2065 0.3536 0.2270 0.027 Uiso 1 1 calc R
C32 C 0.2643(2) 0.3430(4) 0.2865(2) 0.0171(13) Uani 1 1 d .
C33 C 0.2980(2) 0.3204(5) 0.2549(3) 0.0203(14) Uani 1 1 d .
C34 C 0.2848(3) 0.3154(5) 0.2003(3) 0.0236(14) Uani 1 1 d .
H34 H 0.2545 0.3299 0.1823 0.031 Uiso 1 1 calc R
C35 C 0.3161(3) 0.2891(5) 0.1715(3) 0.0238(15) Uani 1 1 d .
C36 C 0.3605(3) 0.2695(5) 0.2010(3) 0.0270(15) Uani 1 1 d .
H36 H 0.3828 0.2516 0.1841 0.036 Uiso 1 1 calc R
C37 C 0.3719(3) 0.2764(5) 0.2560(3) 0.0277(16) Uani 1 1 d .
H37 H 0.4020 0.2622 0.2749 0.037 Uiso 1 1 calc R
C38 C 0.1360(3) 0.3921(6) 0.2716(3) 0.0255(15) Uani 1 1 d .
C39 C 0.1076(3) 0.3255(7) 0.2975(3) 0.041(2) Uani 1 1 d .
H39a H 0.1136 0.2579 0.2909 0.062 Uiso 1 1 calc R
H39b H 0.0754 0.3393 0.2830 0.062 Uiso 1 1 calc R
H39c H 0.1158 0.3373 0.3350 0.062 Uiso 1 1 calc R
C40 C 0.1271(3) 0.5007(7) 0.2823(4) 0.050(2) Uani 1 1 d .
H40a H 0.1361 0.5126 0.3198 0.074 Uiso 1 1 calc R
H40b H 0.0949 0.5150 0.2685 0.074 Uiso 1 1 calc R
H40c H 0.1448 0.5422 0.2654 0.074 Uiso 1 1 calc R
C41 C 0.1209(3) 0.3738(7) 0.2116(3) 0.038(2) Uani 1 1 d .
H41a H 0.1370 0.4182 0.1942 0.057 Uiso 1 1 calc R
H41b H 0.0883 0.3847 0.1988 0.057 Uiso 1 1 calc R
H41c H 0.1279 0.3072 0.2044 0.057 Uiso 1 1 calc R
C42 C 0.3010(3) 0.2843(5) 0.1108(3) 0.0268(15) Uani 1 1 d .
C43 C 0.2623(3) 0.2081(7) 0.0934(3) 0.042(2) Uani 1 1 d .
H43a H 0.2724 0.1461 0.1101 0.063 Uiso 1 1 calc R
H43b H 0.2548 0.2004 0.0557 0.063 Uiso 1 1 calc R
H43c H 0.2356 0.2302 0.1036 0.063 Uiso 1 1 calc R
C44 C 0.2842(3) 0.3869(6) 0.0898(3) 0.040(2) Uani 1 1 d .
H44a H 0.2606 0.4085 0.1057 0.061 Uiso 1 1 calc R
H44b H 0.2719 0.3839 0.0520 0.061 Uiso 1 1 calc R
H44c H 0.3095 0.4323 0.0983 0.061 Uiso 1 1 calc R
C45 C 0.3410(3) 0.2559(7) 0.0884(3) 0.043(2) Uani 1 1 d .
H45a H 0.3675 0.2949 0.1049 0.064 Uiso 1 1 calc R
H45b H 0.3326 0.2674 0.0509 0.064 Uiso 1 1 calc R
H45c H 0.3481 0.1875 0.0952 0.064 Uiso 1 1 calc R
F1 F 0.33752(14) 0.1684(3) 0.37591(14) 0.0239(9) Uani 1 1 d .
F2 F 0.32142(16) -0.0251(3) 0.37942(17) 0.0343(10) Uani 1 1 d .
F3 F 0.32510(19) -0.1155(3) 0.47397(19) 0.0422(12) Uani 1 1 d .
F4 F 0.34248(19) -0.0043(3) 0.56403(17) 0.0416(12) Uani 1 1 d .
F5 F 0.35809(17) 0.1879(3) 0.56133(15) 0.0330(10) Uani 1 1 d .
F6 F 0.42587(17) 0.0678(4) 0.35386(19) 0.0413(11) Uani 1 1 d .
F7 F 0.4285(2) -0.0820(4) 0.4214(2) 0.0566(15) Uani 1 1 d .
F8 F 0.44727(19) -0.0494(4) 0.5274(2) 0.0568(15) Uani 1 1 d .
F9 F 0.46655(19) 0.1381(4) 0.5658(2) 0.0507(14) Uani 1 1 d .
F10 F 0.46657(16) 0.2885(3) 0.49938(17) 0.0357(10) Uani 1 1 d .
F11 F 0.40592(15) 0.5214(3) 0.25493(17) 0.0345(10) Uani 1 1 d .
F12 F 0.34997(17) 0.5726(4) 0.16167(17) 0.0400(11) Uani 1 1 d .
F13 F 0.25946(17) 0.6148(4) 0.15202(17) 0.0376(11) Uani 1 1 d .
F14 F 0.22670(16) 0.6081(3) 0.23985(19) 0.0362(10) Uani 1 1 d .
F15 F 0.28352(16) 0.5656(3) 0.33521(16) 0.0337(10) Uani 1 1 d .

loop_
_atom_site_aniso_label
_atom_site_aniso_U_11
_atom_site_aniso_U_22
_atom_site_aniso_U_33
_atom_site_aniso_U_23
_atom_site_aniso_U_13
_atom_site_aniso_U_12
Ce1 0.0320(2) 0.0190(2) 0.01231(19) 0.00092(14) 0.00924(15) 0.00029(16)
N1 0.029(3) 0.025(3) 0.015(3) -0.001(2) 0.007(2) -0.001(2)
N2 0.034(3) 0.028(3) 0.020(3) 0.004(2) 0.009(3) -0.001(3)
N3 0.034(3) 0.021(3) 0.016(3) 0.001(2) 0.005(2) -0.006(2)
Si1 0.0361(11) 0.0240(10) 0.0145(9) -0.0023(7) 0.0111(8) -0.0012(8)
Si2 0.0352(12) 0.0377(12) 0.0270(11) -0.0034(9) 0.0147(9) -0.0006(9)
Si3 0.0460(13) 0.0210(10) 0.0193(9) 0.0014(8) 0.0068(9) -0.0039(9)
C1 0.034(4) 0.020(3) 0.011(3) 0.000(2) 0.008(3) 0.002(3)
C2 0.028(4) 0.033(4) 0.010(3) 0.000(3) 0.008(3) 0.002(3)
C3 0.039(4) 0.028(4) 0.015(3) -0.004(3) 0.011(3) -0.004(3)
C4 0.047(5) 0.027(4) 0.026(4) 0.003(3) 0.022(3) 0.001(3)
C5 0.050(5) 0.033(4) 0.016(3) 0.005(3) 0.019(3) 0.000(4)
C6 0.041(4) 0.026(4) 0.012(3) 0.000(3) 0.013(3) 0.001(3)
C7 0.049(5) 0.036(4) 0.018(3) -0.007(3) 0.012(3) -0.008(4)
C8 0.049(5) 0.023(4) 0.023(4) -0.001(3) 0.018(3) -0.001(3)
C9 0.057(5) 0.020(4) 0.025(4) 0.003(3) 0.018(4) 0.004(3)
C10 0.025(4) 0.024(4) 0.027(4) 0.002(3) 0.007(3) 0.002(3)
C11 0.038(4) 0.032(4) 0.036(4) 0.007(3) 0.008(4) -0.001(3)
C12 0.029(4) 0.026(4) 0.062(6) 0.010(4) 0.012(4) 0.006(3)
C13 0.034(4) 0.033(5) 0.052(5) 0.018(4) 0.011(4) -0.001(4)
C14 0.040(5) 0.052(5) 0.025(4) 0.018(4) 0.009(3) 0.004(4)
C15 0.025(4) 0.029(4) 0.033(4) 0.005(3) 0.009(3) -0.001(3)
C16 0.047(5) 0.057(6) 0.047(6) -0.005(4) 0.025(4) 0.011(4)
C17 0.031(5) 0.091(8) 0.037(5) -0.021(5) 0.014(4) -0.008(5)
C18 0.054(6) 0.047(5) 0.052(6) 0.006(4) 0.031(5) -0.003(4)
C19 0.040(4) 0.015(3) 0.016(3) -0.001(2) 0.012(3) -0.007(3)
C20 0.036(4) 0.024(4) 0.023(3) 0.002(3) 0.010(3) -0.004(3)
C21 0.046(4) 0.023(4) 0.014(3) 0.000(3) 0.012(3) -0.004(3)
C22 0.050(5) 0.017(3) 0.019(3) 0.001(3) 0.010(3) -0.001(3)
C23 0.036(4) 0.014(3) 0.027(4) 0.000(3) 0.009(3) -0.001(3)
C24 0.047(4) 0.016(3) 0.018(3) 0.000(3) 0.020(3) 0.002(3)
C25 0.051(5) 0.037(5) 0.024(4) -0.001(3) 0.003(4) 0.000(4)
C26 0.048(5) 0.032(4) 0.035(4) 0.001(3) 0.013(4) -0.014(4)
C27 0.069(6) 0.018(4) 0.033(4) 0.000(3) 0.017(4) -0.001(4)
N4 0.027(3) 0.025(3) 0.012(3) -0.001(2) 0.009(2) -0.001(2)
N5 0.035(3) 0.017(3) 0.023(3) -0.003(2) 0.013(3) -0.002(2)
C28 0.026(2) 0.026(2) 0.020(2) -0.0010(16) 0.0101(16) -0.0005(16)
C29 0.036(4) 0.031(4) 0.015(3) 0.002(3) 0.012(3) 0.005(3)
C30 0.032(4) 0.023(4) 0.014(3) 0.000(2) 0.008(3) 0.001(3)
C31 0.030(4) 0.018(3) 0.015(3) 0.001(2) 0.009(3) 0.003(3)
C32 0.031(3) 0.011(3) 0.013(3) 0.002(2) 0.011(3) 0.000(3)
C33 0.032(4) 0.015(3) 0.014(3) -0.002(2) 0.006(3) -0.001(3)
C34 0.032(4) 0.023(3) 0.018(3) 0.000(3) 0.011(3) 0.000(3)
C35 0.044(4) 0.014(3) 0.018(3) -0.003(2) 0.015(3) -0.003(3)
C36 0.033(4) 0.030(4) 0.023(4) -0.003(3) 0.016(3) 0.000(3)
C37 0.036(4) 0.028(4) 0.022(4) -0.001(3) 0.013(3) 0.002(3)
C38 0.034(4) 0.031(4) 0.013(3) 0.002(3) 0.010(3) 0.001(3)
C39 0.032(4) 0.065(6) 0.031(4) 0.017(4) 0.014(3) 0.000(4)
C40 0.047(5) 0.044(5) 0.053(6) -0.007(4) 0.006(4) 0.014(4)
C41 0.034(4) 0.066(6) 0.014(3) 0.004(3) 0.006(3) 0.004(4)
C42 0.041(4) 0.025(4) 0.019(3) -0.004(3) 0.017(3) -0.004(3)
C43 0.061(6) 0.046(5) 0.022(4) -0.004(3) 0.018(4) -0.017(4)
C44 0.068(6) 0.038(5) 0.018(4) 0.002(3) 0.015(4) 0.007(4)
C45 0.054(5) 0.060(6) 0.022(4) -0.013(4) 0.023(4) -0.004(4)
F1 0.039(2) 0.024(2) 0.0103(17) -0.0007(14) 0.0084(16) -0.0018(17)
F2 0.058(3) 0.026(2) 0.023(2) -0.0079(17) 0.019(2) -0.005(2)
F3 0.077(4) 0.019(2) 0.036(3) 0.0022(19) 0.024(2) -0.006(2)
F4 0.083(4) 0.030(2) 0.019(2) 0.0090(18) 0.026(2) 0.002(2)
F5 0.062(3) 0.028(2) 0.0111(18) 0.0007(16) 0.0136(19) 0.001(2)
F6 0.051(3) 0.035(3) 0.037(3) -0.010(2) 0.008(2) 0.000(2)
F7 0.063(4) 0.028(3) 0.073(4) 0.002(3) 0.008(3) -0.005(2)
F8 0.053(3) 0.045(3) 0.072(4) 0.034(3) 0.014(3) 0.006(3)
F9 0.052(3) 0.073(4) 0.027(3) 0.018(2) 0.011(2) 0.008(3)
F10 0.050(3) 0.033(3) 0.027(2) -0.0053(19) 0.014(2) 0.000(2)
F11 0.039(2) 0.045(3) 0.023(2) 0.0047(19) 0.0133(19) 0.000(2)
F12 0.055(3) 0.052(3) 0.017(2) 0.005(2) 0.018(2) -0.005(2)
F13 0.052(3) 0.038(3) 0.020(2) 0.0076(19) 0.005(2) 0.007(2)
F14 0.041(3) 0.031(2) 0.038(3) 0.003(2) 0.014(2) 0.009(2)
F15 0.052(3) 0.034(2) 0.023(2) -0.0027(18) 0.022(2) 0.001(2)

loop_
_atom_type_symbol
_atom_type_description
_atom_type_scat_dispersion_real
_atom_type_scat_dispersion_imag
_atom_type_scat_source
C C 0.0033 0.0016 'International Tables Vol C Tables 4.2.6.8 and 6.1.1.4'
H H 0.0000 0.0000 'International Tables Vol C Tables 4.2.6.8 and 6.1.1.4'
F F 0.0171 0.0103 'International Tables Vol C Tables 4.2.6.8 and 6.1.1.4'
N N 0.0061 0.0033 'International Tables Vol C Tables 4.2.6.8 and 6.1.1.4'
Si Si 0.0817 0.0704 'International Tables Vol C Tables 4.2.6.8 and 6.1.1.4'
Ce Ce -0.2486 2.6331 'International Tables Vol C Tables 4.2.6.8 and 6.1.1.4'

loop_
_geom_angle_atom_site_label_1
_geom_angle_atom_site_label_2
_geom_angle_atom_site_label_3
_geom_angle
N3 Ce1 N2 110.7(2)
N3 Ce1 N1 130.5(2)
N2 Ce1 N1 102.76(19)
N3 Ce1 N5 83.80(18)
N2 Ce1 N5 91.97(19)
N1 Ce1 N5 131.06(18)
N3 Ce1 N4 90.24(19)
N2 Ce1 N4 144.01(19)
N1 Ce1 N4 82.77(18)
N5 Ce1 N4 60.49(17)
N3 Ce1 F1 151.49(16)
N2 Ce1 F1 84.09(17)
N1 Ce1 F1 64.60(15)
N5 Ce1 F1 71.06(15)
N4 Ce1 F1 66.00(15)
C1 N1 Si1 124.0(5)
C1 N1 Ce1 117.8(4)
Si1 N1 Ce1 118.2(3)
C10 N2 Si2 113.6(5)
C10 N2 Ce1 107.3(4)
Si2 N2 Ce1 138.1(3)
C19 N3 Si3 119.9(5)
C19 N3 Ce1 121.4(4)
Si3 N3 Ce1 118.7(3)
N1 Si1 C8 113.1(3)
N1 Si1 C7 114.1(3)
C8 Si1 C7 111.3(4)
N1 Si1 C9 105.7(3)
C8 Si1 C9 105.0(4)
C7 Si1 C9 106.7(4)
N2 Si2 C18 109.3(4)
N2 Si2 C17 110.5(4)
C18 Si2 C17 109.1(5)
N2 Si2 C16 111.9(4)
C18 Si2 C16 108.8(5)
C17 Si2 C16 107.2(5)
N3 Si3 C27 111.5(4)
N3 Si3 C26 114.9(3)
C27 Si3 C26 107.4(4)
N3 Si3 C25 104.5(3)
C27 Si3 C25 111.1(4)
C26 Si3 C25 107.3(4)
N1 C1 C2 121.8(6)
N1 C1 C6 127.6(6)
C2 C1 C6 110.6(6)
F1 C2 C3 116.9(6)
F1 C2 C1 117.4(6)
C3 C2 C1 125.7(6)
F2 C3 C2 120.5(6)
F2 C3 C4 119.2(7)
C2 C3 C4 120.2(6)
F3 C4 C5 122.2(7)
F3 C4 C3 120.9(7)
C5 C4 C3 116.9(7)
F4 C5 C6 120.4(6)
F4 C5 C4 118.1(7)
C6 C5 C4 121.5(6)
F5 C6 C5 116.4(6)
F5 C6 C1 118.5(6)
C5 C6 C1 125.0(6)
C15 C10 C11 115.4(7)
C15 C10 N2 121.6(7)
C11 C10 N2 122.9(7)
F6 C11 C12 117.5(8)
F6 C11 C10 118.8(7)
C12 C11 C10 123.6(8)
F7 C12 C11 120.8(9)
F7 C12 C13 119.4(8)
C11 C12 C13 119.8(8)
F8 C13 C12 120.6(8)
F8 C13 C14 120.5(8)
C12 C13 C14 118.9(7)
F9 C14 C13 120.3(7)
F9 C14 C15 119.1(9)
C13 C14 C15 120.5(8)
F10 C15 C14 118.2(7)
F10 C15 C10 120.0(7)
C14 C15 C10 121.7(8)
C20 C19 N3 122.5(7)
C20 C19 C24 114.7(6)
N3 C19 C24 122.8(6)
F11 C20 C21 118.0(6)
F11 C20 C19 119.8(6)
C21 C20 C19 122.1(7)
F12 C21 C22 120.3(6)
F12 C21 C20 118.7(7)
C22 C21 C20 121.0(7)
F13 C22 C21 120.3(6)
F13 C22 C23 120.4(7)
C21 C22 C23 119.3(7)
F14 C23 C24 121.5(7)
F14 C23 C22 119.6(7)
C24 C23 C22 118.9(7)
F15 C24 C23 116.2(7)
F15 C24 C19 119.8(6)
C23 C24 C19 124.0(6)
C28 N4 C32 116.2(6)
C28 N4 Ce1 121.2(4)
C32 N4 Ce1 122.0(4)
C37 N5 C33 117.6(6)
C37 N5 Ce1 118.2(5)
C33 N5 Ce1 123.1(4)
N4 C28 C29 125.1(7)
C28 C29 C30 118.7(7)
C31 C30 C29 116.5(7)
C31 C30 C38 123.1(6)
C29 C30 C38 120.4(6)
C32 C31 C30 120.9(6)
N4 C32 C31 122.5(6)
N4 C32 C33 114.5(6)
C31 C32 C33 122.9(6)
N5 C33 C34 121.8(6)
N5 C33 C32 116.2(6)
C34 C33 C32 122.0(6)
C33 C34 C35 121.3(7)
C36 C35 C34 115.9(6)
C36 C35 C42 123.4(6)
C34 C35 C42 120.7(7)
C35 C36 C37 120.3(7)
N5 C37 C36 123.2(7)
C30 C38 C39 110.4(6)
C30 C38 C41 111.9(6)
C39 C38 C41 108.1(7)
C30 C38 C40 107.5(6)
C39 C38 C40 110.0(7)
C41 C38 C40 108.9(7)
C45 C42 C44 108.1(7)
C45 C42 C35 111.2(6)
C44 C42 C35 108.2(6)
C45 C42 C43 109.3(7)
C44 C42 C43 110.7(7)
C35 C42 C43 109.3(6)
C2 F1 Ce1 114.2(4)

loop_
_geom_bond_atom_site_label_1
_geom_bond_atom_site_label_2
_geom_bond_distance
Ce1 N3 2.402(6)
Ce1 N2 2.401(6)
Ce1 N1 2.489(6)
Ce1 N5 2.613(6)
Ce1 N4 2.666(6)
Ce1 F1 2.673(4)
N1 C1 1.362(9)
N1 Si1 1.739(6)
N2 C10 1.409(9)
N2 Si2 1.732(7)
N3 C19 1.404(9)
N3 Si3 1.721(6)
Si1 C8 1.877(8)
Si1 C7 1.882(8)
Si1 C9 1.907(8)
Si2 C18 1.861(10)
Si2 C17 1.878(9)
Si2 C16 1.890(9)
Si3 C27 1.873(9)
Si3 C26 1.885(8)
Si3 C25 1.883(8)
C1 C2 1.419(9)
C1 C6 1.418(9)
C2 F1 1.359(7)
C2 C3 1.376(10)
C3 F2 1.352(8)
C3 C4 1.394(10)
C4 F3 1.334(9)
C4 C5 1.381(11)
C5 F4 1.355(8)
C5 C6 1.370(11)
C6 F5 1.353(8)
C10 C15 1.396(11)
C10 C11 1.396(11)
C11 F6 1.364(10)
C11 C12 1.367(12)
C12 F7 1.338(10)
C12 C13 1.380(13)
C13 F8 1.340(9)
C13 C14 1.381(14)
C14 F9 1.351(10)
C14 C15 1.389(11)
C15 F10 1.346(9)
C19 C20 1.400(10)
C19 C24 1.389(11)
C20 F11 1.336(9)
C20 C21 1.387(10)
C21 F12 1.351(8)
C21 C22 1.364(11)
C22 F13 1.353(8)
C22 C23 1.384(10)
C23 F14 1.341(9)
C23 C24 1.387(10)
C24 F15 1.356(8)
N4 C28 1.333(9)
N4 C32 1.357(8)
N5 C37 1.333(9)
N5 C33 1.349(9)
C28 C29 1.378(10)
C29 C30 1.401(9)
C30 C31 1.390(9)
C30 C38 1.532(10)
C31 C32 1.379(10)
C32 C33 1.500(9)
C33 C34 1.378(9)
C34 C35 1.401(10)
C35 C36 1.379(11)
C35 C42 1.533(9)
C36 C37 1.390(10)
C38 C39 1.523(10)
C38 C41 1.533(10)
C38 C40 1.539(12)
C42 C45 1.522(11)
C42 C44 1.535(11)
C42 C43 1.533(11)

loop_
_platon_squeeze_void_nr
_platon_squeeze_void_average_x
_platon_squeeze_void_average_y
_platon_squeeze_void_average_z
_platon_squeeze_void_volume
_platon_squeeze_void_count_electrons
_platon_squeeze_void_content
1 0.500 0.810 0.250 147 12 ' '
2 1.000 0.310 0.250 147 12 ' '
3 0.500 0.190 0.750 147 12 ' '
4 1.000 0.690 0.750 147 12 ' '
